data_4305759
loop_
_publ_author_name
'Peili Teo'
'L. L. Koh'
'T. S. Andy Hor'

_publ_section_title
;
Oligo- and Polymeric PdII and PtII Using Pyridyl Carboxylate Spacers for
Topology Control
;
_journal_name_full 'Inorganic Chemistry'
_journal_page_first 6464
_journal_page_last 6474
_journal_paper_doi 10.1021/ic8007238
_journal_volume 47
_journal_year 2008
_chemical_formula_sum 'C41 H32 F3 Fe N O5 P2 Pt S'
_chemical_formula_weight 1020.62
_chemical_name_systematic
; 
 ? 
;
_space_group_IT_number 2
_symmetry_cell_setting triclinic
_symmetry_space_group_name_Hall '-P 1'
_symmetry_space_group_name_H-M 'P -1'
_atom_sites_solution_hydrogens geom
_atom_sites_solution_primary direct
_atom_sites_solution_secondary difmap
_audit_creation_method SHELXL-97
_cell_angle_alpha 90.288(7)
_cell_angle_beta 95.555(7)
_cell_angle_gamma 101.068(7)
_cell_formula_units_Z 2
_cell_length_a 10.387(3)
_cell_length_b 11.925(4)
_cell_length_c 15.465(5)
_cell_measurement_reflns_used 4835
_cell_measurement_temperature 293(2)
_cell_measurement_theta_max 27.37
_cell_measurement_theta_min 2.39
_cell_volume 1870.6(10)
_computing_cell_refinement 'Bruker SMART'
_computing_data_collection 'Bruker SMART'
_computing_data_reduction 'Bruker SAINT'
_computing_molecular_graphics 'Bruker SHELXTL'
_computing_publication_material 'Bruker SHELXTL'
_computing_structure_refinement 'SHELXL-97 (Sheldrick, 1997)'
_computing_structure_solution 'SHELXS-97 (Sheldrick, 1990)'
_diffrn_ambient_temperature 293(2)
_diffrn_measured_fraction_theta_full 0.976
_diffrn_measured_fraction_theta_max 0.976
_diffrn_measurement_device_type 'CCD area detector'
_diffrn_measurement_method 'phi and omega scans'
_diffrn_radiation_monochromator graphite
_diffrn_radiation_source 'fine-focus sealed tube'
_diffrn_radiation_type MoK\a
_diffrn_radiation_wavelength 0.71073
_diffrn_reflns_av_R_equivalents 0.0280
_diffrn_reflns_av_sigmaI/netI 0.0541
_diffrn_reflns_limit_h_max 11
_diffrn_reflns_limit_h_min -13
_diffrn_reflns_limit_k_max 15
_diffrn_reflns_limit_k_min -14
_diffrn_reflns_limit_l_max 19
_diffrn_reflns_limit_l_min -20
_diffrn_reflns_number 13142
_diffrn_reflns_theta_full 27.48
_diffrn_reflns_theta_max 27.48
_diffrn_reflns_theta_min 1.74
_exptl_absorpt_coefficient_mu 4.327
_exptl_absorpt_correction_T_max 0.6715
_exptl_absorpt_correction_T_min 0.3568
_exptl_absorpt_correction_type 'Sadabs, (Sheldrick 2001)'
_exptl_crystal_colour Yellow
_exptl_crystal_density_diffrn 1.812
_exptl_crystal_density_meas 0
_exptl_crystal_density_method 'not measured'
_exptl_crystal_description Block
_exptl_crystal_F_000 1004
_exptl_crystal_size_max 0.30
_exptl_crystal_size_mid 0.16
_exptl_crystal_size_min 0.10
_refine_diff_density_max 1.641
_refine_diff_density_min -0.838
_refine_diff_density_rms 0.134
_refine_ls_extinction_method none
_refine_ls_goodness_of_fit_ref 1.052
_refine_ls_hydrogen_treatment mixed
_refine_ls_matrix_type full
_refine_ls_number_parameters 496
_refine_ls_number_reflns 8373
_refine_ls_number_restraints 16
_refine_ls_restrained_S_all 1.054
_refine_ls_R_factor_all 0.0405
_refine_ls_R_factor_gt 0.0355
_refine_ls_shift/su_max 0.002
_refine_ls_shift/su_mean 0.000
_refine_ls_structure_factor_coef Fsqd
_refine_ls_weighting_details 'calc w=1/[\s^2^(Fo^2^)+(0.0424P)^2^+0.0000P] where P=(Fo^2^+2Fc^2^)/3'
_refine_ls_weighting_scheme calc
_refine_ls_wR_factor_gt 0.0839
_refine_ls_wR_factor_ref 0.0865
_reflns_number_gt 7555
_reflns_number_total 8373
_reflns_threshold_expression >2sigma(I)
_cod_data_source_file ic8007238-file003_10.cif
_cod_data_source_block 7366_complex_6c
_cod_depositor_comments
;
The following automatic conversions were performed:
'_symmetry_cell_setting' value 'Triclinic' changed to 'triclinic'
according to '/home/saulius/struct/CIF-dictionaries/cif_core.dic'
dictionary named 'cif_core.dic' version 2.4.1 from 2010-06-29.

Automatic conversion script
Id: cif_fix_enum 1527 2010-12-29 10:47:43Z saulius 
;
_cod_original_cell_volume 1870.5(10)
_cod_database_code 4305759

loop_
_symmetry_equiv_pos_as_xyz
'x, y, z'
'-x, -y, -z'

loop_
_atom_site_label
_atom_site_type_symbol
_atom_site_fract_x
_atom_site_fract_y
_atom_site_fract_z
_atom_site_U_iso_or_equiv
_atom_site_adp_type
_atom_site_occupancy
_atom_site_symmetry_multiplicity
_atom_site_calc_flag
_atom_site_refinement_flags
_atom_site_disorder_assembly
_atom_site_disorder_group
Pt1 Pt 0.871983(14) 0.731862(13) 0.811062(10) 0.02085(6) Uani 1 1 d . . .
Fe1 Fe 0.61092(6) 0.88999(6) 0.64376(4) 0.02676(14) Uani 1 1 d . . .
P1 P 0.69741(10) 0.80627(9) 0.84452(7) 0.0221(2) Uani 1 1 d . . .
P2 P 0.91909(10) 0.84449(9) 0.69621(7) 0.0217(2) Uani 1 1 d . . .
O1 O 0.8393(3) 0.6215(3) 0.91148(19) 0.0296(7) Uani 1 1 d . . .
O2 O 0.8696(3) 0.4490(3) 0.9538(2) 0.0391(8) Uani 1 1 d . . .
N1 N 1.0204(3) 0.6347(3) 0.7983(2) 0.0229(7) Uani 1 1 d . . .
C1 C 1.1200(4) 0.6477(4) 0.7476(3) 0.0303(10) Uani 1 1 d . . .
H1 H 1.1392 0.7151 0.7174 0.036 Uiso 1 1 calc R . .
C2 C 1.1944(4) 0.5662(4) 0.7385(3) 0.0336(10) Uani 1 1 d . . .
H2 H 1.2625 0.5785 0.7027 0.040 Uiso 1 1 calc R . .
C3 C 1.1671(5) 0.4647(5) 0.7833(3) 0.0424(12) Uani 1 1 d . . .
H3 H 1.2143 0.4069 0.7762 0.051 Uiso 1 1 calc R . .
C4 C 1.0686(5) 0.4516(4) 0.8384(3) 0.0385(11) Uani 1 1 d . . .
H4 H 1.0499 0.3856 0.8703 0.046 Uiso 1 1 calc R . .
C5 C 0.9981(4) 0.5383(4) 0.8454(3) 0.0269(9) Uani 1 1 d . . .
C6 C 0.8941(4) 0.5323(4) 0.9081(3) 0.0276(9) Uani 1 1 d . . .
C7 C 0.5757(4) 0.8067(4) 0.7542(3) 0.0261(9) Uani 1 1 d . . .
C8 C 0.4869(4) 0.8854(5) 0.7387(3) 0.0387(12) Uani 1 1 d . . .
H8 H 0.4793 0.9491 0.7769 0.046 Uiso 1 1 calc R . .
C9 C 0.4122(5) 0.8522(6) 0.6568(4) 0.0479(15) Uani 1 1 d . . .
H9 H 0.3462 0.8920 0.6282 0.058 Uiso 1 1 calc R . .
C10 C 0.4518(5) 0.7562(5) 0.6224(3) 0.0473(15) Uani 1 1 d . . .
H10 H 0.4179 0.7181 0.5663 0.057 Uiso 1 1 calc R . .
C11 C 0.5529(4) 0.7263(4) 0.6820(3) 0.0335(11) Uani 1 1 d . . .
H11 H 0.5989 0.6629 0.6748 0.040 Uiso 1 1 calc R . .
C12 C 0.8064(4) 0.9238(4) 0.6398(3) 0.0255(9) Uani 1 1 d . . .
C13 C 0.7423(4) 0.8941(4) 0.5531(3) 0.0313(10) Uani 1 1 d . . .
H13 H 0.7525 0.8295 0.5167 0.038 Uiso 1 1 calc R . .
C14 C 0.6599(4) 0.9737(4) 0.5312(3) 0.0357(11) Uani 1 1 d . . .
H14 H 0.6012 0.9720 0.4774 0.043 Uiso 1 1 calc R . .
C15 C 0.6728(5) 1.0540(4) 0.6013(3) 0.0382(12) Uani 1 1 d . . .
H15 H 0.6250 1.1171 0.6038 0.046 Uiso 1 1 calc R . .
C16 C 0.7624(4) 1.0243(4) 0.6681(3) 0.0315(10) Uani 1 1 d . . .
H16 H 0.7895 1.0649 0.7242 0.038 Uiso 1 1 calc R . .
C1A C 0.6029(4) 0.7262(4) 0.9251(3) 0.0248(9) Uani 1 1 d . . .
C2A C 0.4767(4) 0.6663(4) 0.9010(3) 0.0312(10) Uani 1 1 d . . .
H2A H 0.4423 0.6625 0.8431 0.037 Uiso 1 1 calc R . .
C3A C 0.4008(5) 0.6113(4) 0.9641(3) 0.0377(11) Uani 1 1 d . . .
H3A H 0.3152 0.5724 0.9480 0.045 Uiso 1 1 calc R . .
C4A C 0.4520(5) 0.6146(4) 1.0497(3) 0.0380(11) Uani 1 1 d . . .
H4A H 0.4013 0.5779 1.0914 0.046 Uiso 1 1 calc R . .
C5A C 0.5794(5) 0.6727(4) 1.0736(3) 0.0370(11) Uani 1 1 d . . .
H5A H 0.6145 0.6744 1.1314 0.044 Uiso 1 1 calc R . .
C6A C 0.6544(4) 0.7282(4) 1.0117(3) 0.0308(10) Uani 1 1 d . . .
H6A H 0.7399 0.7672 1.0281 0.037 Uiso 1 1 calc R . .
C1B C 0.7401(4) 0.9498(4) 0.8929(3) 0.0278(9) Uani 1 1 d . . .
C2B C 0.8703(5) 1.0095(4) 0.9017(3) 0.0361(11) Uani 1 1 d . . .
H2B H 0.9369 0.9760 0.8831 0.043 Uiso 1 1 calc R . .
C3B C 0.9003(5) 1.1198(4) 0.9383(4) 0.0450(13) Uani 1 1 d . . .
H3B H 0.9875 1.1586 0.9450 0.054 Uiso 1 1 calc R . .
C4B C 0.8031(6) 1.1721(5) 0.9647(4) 0.0501(14) Uani 1 1 d . . .
H4B H 0.8236 1.2465 0.9874 0.060 Uiso 1 1 calc R . .
C5B C 0.6750(6) 1.1126(5) 0.9569(4) 0.0469(13) Uani 1 1 d . . .
H5B H 0.6090 1.1473 0.9749 0.056 Uiso 1 1 calc R . .
C6B C 0.6425(5) 1.0027(4) 0.9228(3) 0.0362(11) Uani 1 1 d . . .
H6B H 0.5556 0.9635 0.9196 0.043 Uiso 1 1 calc R . .
C1C C 1.0675(4) 0.9526(4) 0.7222(3) 0.0246(9) Uani 1 1 d . . .
C2C C 1.1495(4) 0.9461(4) 0.7981(3) 0.0289(9) Uani 1 1 d . . .
H2C H 1.1283 0.8863 0.8358 0.035 Uiso 1 1 calc R . .
C3C C 1.2625(4) 1.0284(4) 0.8174(3) 0.0379(11) Uani 1 1 d . . .
H3C H 1.3161 1.0247 0.8687 0.046 Uiso 1 1 calc R . .
C4C C 1.2959(5) 1.1162(5) 0.7606(3) 0.0429(13) Uani 1 1 d . . .
H4C H 1.3740 1.1693 0.7725 0.051 Uiso 1 1 calc R . .
C5C C 1.2129(5) 1.1253(4) 0.6858(3) 0.0421(12) Uani 1 1 d . . .
H5C H 1.2345 1.1853 0.6484 0.051 Uiso 1 1 calc R . .
C6C C 1.0986(4) 1.0450(4) 0.6673(3) 0.0332(10) Uani 1 1 d . . .
H6C H 1.0419 1.0522 0.6182 0.040 Uiso 1 1 calc R . .
C1D C 0.9485(4) 0.7577(4) 0.6049(3) 0.0252(9) Uani 1 1 d . . .
C2D C 1.0413(4) 0.7985(4) 0.5475(3) 0.0337(10) Uani 1 1 d . . .
H2D H 1.0983 0.8685 0.5587 0.040 Uiso 1 1 calc R . .
C3D C 1.0484(5) 0.7337(5) 0.4730(3) 0.0446(13) Uani 1 1 d . . .
H3D H 1.1107 0.7606 0.4349 0.053 Uiso 1 1 calc R . .
C4D C 0.9643(6) 0.6308(5) 0.4556(4) 0.0491(14) Uani 1 1 d . . .
H4D H 0.9697 0.5886 0.4058 0.059 Uiso 1 1 calc R . .
C5D C 0.8715(6) 0.5895(5) 0.5117(4) 0.0474(13) Uani 1 1 d . . .
H5D H 0.8133 0.5205 0.4988 0.057 Uiso 1 1 calc R . .
C6D C 0.8648(5) 0.6509(4) 0.5877(3) 0.0371(11) Uani 1 1 d . . .
H6D H 0.8051 0.6213 0.6268 0.045 Uiso 1 1 calc R . .
S1 S 0.5194(2) 0.37666(19) 0.64249(13) 0.0437(5) Uani 0.65 1 d PDU . .
O3 O 0.4732(5) 0.2781(5) 0.5904(3) 0.0881(18) Uani 1 1 d . A .
O4 O 0.4250(4) 0.3985(4) 0.6978(4) 0.0776(15) Uani 1 1 d . A .
O5 O 0.5568(6) 0.4741(5) 0.5879(3) 0.0945(18) Uani 1 1 d . A .
C17 C 0.6569(8) 0.3648(8) 0.7020(7) 0.080(4) Uani 0.65 1 d PDU A .
F1 F 0.7056(4) 0.4600(4) 0.7566(3) 0.1028(17) Uani 1 1 d D . .
F2 F 0.7561(5) 0.3409(5) 0.6589(4) 0.132(2) Uani 1 1 d D . .
F3 F 0.6279(5) 0.2703(4) 0.7594(3) 0.0964(14) Uani 1 1 d D . .
S1A S 0.6570 0.3649 0.7020 0.050 Uiso 0.35 1 d P A 2
C17A C 0.5185 0.3764 0.6420 0.070 Uiso 0.35 1 d P A 2

loop_
_atom_site_aniso_label
_atom_site_aniso_U_11
_atom_site_aniso_U_22
_atom_site_aniso_U_33
_atom_site_aniso_U_23
_atom_site_aniso_U_13
_atom_site_aniso_U_12
Pt1 0.01883(9) 0.02163(9) 0.02252(9) 0.00516(6) 0.00457(6) 0.00363(6)
Fe1 0.0200(3) 0.0337(4) 0.0263(3) 0.0090(3) 0.0032(2) 0.0037(2)
P1 0.0205(5) 0.0238(5) 0.0227(5) 0.0050(4) 0.0050(4) 0.0043(4)
P2 0.0187(5) 0.0233(5) 0.0228(5) 0.0048(4) 0.0040(4) 0.0020(4)
O1 0.0308(16) 0.0331(18) 0.0289(16) 0.0111(13) 0.0108(13) 0.0117(13)
O2 0.0362(18) 0.0325(19) 0.051(2) 0.0197(16) 0.0117(16) 0.0087(14)
N1 0.0198(16) 0.0209(18) 0.0285(18) 0.0034(14) 0.0040(14) 0.0045(13)
C1 0.026(2) 0.033(3) 0.031(2) 0.0067(19) 0.0031(18) 0.0046(18)
C2 0.029(2) 0.039(3) 0.034(2) 0.003(2) 0.0086(19) 0.007(2)
C3 0.043(3) 0.044(3) 0.048(3) 0.008(2) 0.006(2) 0.028(2)
C4 0.039(3) 0.032(3) 0.049(3) 0.010(2) 0.011(2) 0.016(2)
C5 0.024(2) 0.027(2) 0.030(2) 0.0028(18) 0.0006(17) 0.0054(17)
C6 0.025(2) 0.028(2) 0.031(2) 0.0069(18) 0.0034(18) 0.0051(17)
C7 0.0179(19) 0.037(3) 0.023(2) 0.0097(18) 0.0032(16) 0.0049(17)
C8 0.031(2) 0.058(3) 0.032(2) 0.015(2) 0.012(2) 0.016(2)
C9 0.022(2) 0.077(4) 0.044(3) 0.029(3) 0.004(2) 0.007(2)
C10 0.030(3) 0.069(4) 0.031(3) 0.009(3) -0.003(2) -0.016(3)
C11 0.029(2) 0.036(3) 0.031(2) 0.008(2) 0.0087(19) -0.0076(19)
C12 0.0206(19) 0.029(2) 0.027(2) 0.0084(17) 0.0050(16) 0.0025(16)
C13 0.025(2) 0.041(3) 0.028(2) 0.010(2) 0.0092(18) 0.0039(19)
C14 0.025(2) 0.049(3) 0.033(2) 0.018(2) 0.0050(19) 0.005(2)
C15 0.031(2) 0.036(3) 0.050(3) 0.020(2) 0.005(2) 0.009(2)
C16 0.028(2) 0.027(2) 0.039(3) 0.007(2) 0.0037(19) 0.0047(18)
C1A 0.024(2) 0.025(2) 0.026(2) 0.0043(17) 0.0065(17) 0.0049(16)
C2A 0.028(2) 0.035(3) 0.030(2) 0.0037(19) 0.0070(18) 0.0027(19)
C3A 0.034(3) 0.034(3) 0.043(3) 0.007(2) 0.013(2) -0.003(2)
C4A 0.047(3) 0.029(3) 0.043(3) 0.010(2) 0.022(2) 0.011(2)
C5A 0.050(3) 0.037(3) 0.028(2) 0.006(2) 0.011(2) 0.013(2)
C6A 0.028(2) 0.034(3) 0.029(2) 0.0049(19) 0.0044(18) 0.0035(18)
C1B 0.030(2) 0.026(2) 0.028(2) 0.0075(18) 0.0050(18) 0.0064(17)
C2B 0.033(2) 0.035(3) 0.040(3) 0.002(2) 0.006(2) 0.003(2)
C3B 0.042(3) 0.032(3) 0.056(3) -0.003(2) 0.002(3) -0.004(2)
C4B 0.079(4) 0.023(3) 0.048(3) -0.002(2) 0.014(3) 0.006(3)
C5B 0.060(3) 0.034(3) 0.053(3) 0.004(2) 0.020(3) 0.019(3)
C6B 0.035(3) 0.032(3) 0.042(3) 0.001(2) 0.005(2) 0.009(2)
C1C 0.022(2) 0.024(2) 0.028(2) 0.0018(17) 0.0056(17) 0.0014(16)
C2C 0.021(2) 0.033(2) 0.033(2) 0.0004(19) 0.0055(17) 0.0026(17)
C3C 0.027(2) 0.045(3) 0.040(3) -0.008(2) -0.001(2) 0.003(2)
C4C 0.026(2) 0.043(3) 0.052(3) -0.011(2) 0.006(2) -0.011(2)
C5C 0.044(3) 0.032(3) 0.047(3) 0.003(2) 0.016(2) -0.008(2)
C6C 0.031(2) 0.034(3) 0.032(2) 0.006(2) 0.0043(19) -0.0006(19)
C1D 0.024(2) 0.027(2) 0.025(2) 0.0031(17) 0.0023(16) 0.0075(17)
C2D 0.029(2) 0.042(3) 0.031(2) 0.004(2) 0.0068(19) 0.006(2)
C3D 0.051(3) 0.049(3) 0.038(3) 0.007(2) 0.019(2) 0.013(3)
C4D 0.066(4) 0.043(3) 0.039(3) -0.008(2) 0.008(3) 0.009(3)
C5D 0.056(3) 0.037(3) 0.047(3) -0.009(2) 0.005(3) 0.002(2)
C6D 0.038(3) 0.035(3) 0.038(3) 0.003(2) 0.009(2) 0.001(2)
S1 0.0427(11) 0.0428(12) 0.0413(11) -0.0017(9) 0.0092(9) -0.0051(9)
O3 0.088(3) 0.085(4) 0.069(3) -0.042(3) 0.013(3) -0.040(3)
O4 0.055(3) 0.073(3) 0.111(4) -0.014(3) 0.034(3) 0.014(2)
O5 0.135(5) 0.061(3) 0.074(3) 0.020(3) 0.015(3) -0.017(3)
C17 0.052(5) 0.063(6) 0.114(8) -0.042(6) 0.061(6) -0.046(5)
F1 0.085(3) 0.107(4) 0.097(3) -0.052(3) 0.014(3) -0.030(3)
F2 0.078(3) 0.129(5) 0.196(6) -0.039(4) 0.075(4) 0.008(3)
F3 0.107(4) 0.077(3) 0.108(4) 0.024(3) 0.031(3) 0.015(3)

loop_
_atom_type_symbol
_atom_type_description
_atom_type_scat_dispersion_real
_atom_type_scat_dispersion_imag
_atom_type_scat_source
C C 0.0033 0.0016 'International Tables Vol C Tables 4.2.6.8 and 6.1.1.4'
H H 0.0000 0.0000 'International Tables Vol C Tables 4.2.6.8 and 6.1.1.4'
N N 0.0061 0.0033 'International Tables Vol C Tables 4.2.6.8 and 6.1.1.4'
O O 0.0106 0.0060 'International Tables Vol C Tables 4.2.6.8 and 6.1.1.4'
F F 0.0171 0.0103 'International Tables Vol C Tables 4.2.6.8 and 6.1.1.4'
P P 0.1023 0.0942 'International Tables Vol C Tables 4.2.6.8 and 6.1.1.4'
S S 0.1246 0.1234 'International Tables Vol C Tables 4.2.6.8 and 6.1.1.4'
Pt Pt -1.7033 8.3905 'International Tables Vol C Tables 4.2.6.8 and 6.1.1.4'
Fe Fe 0.3463 0.8444 'International Tables Vol C Tables 4.2.6.8 and 6.1.1.4'

loop_
_geom_angle_atom_site_label_1
_geom_angle_atom_site_label_2
_geom_angle_atom_site_label_3
_geom_angle
_geom_angle_site_symmetry_1
_geom_angle_site_symmetry_3
_geom_angle_publ_flag
O1 Pt1 N1 79.71(12) . . ?
O1 Pt1 P1 88.30(9) . . ?
N1 Pt1 P1 167.77(9) . . ?
O1 Pt1 P2 175.27(9) . . ?
N1 Pt1 P2 95.66(10) . . ?
P1 Pt1 P2 96.28(4) . . ?
C12 Fe1 C7 107.00(16) . . ?
C12 Fe1 C16 42.01(18) . . ?
C7 Fe1 C16 109.68(18) . . ?
C12 Fe1 C11 109.53(18) . . ?
C7 Fe1 C11 41.67(18) . . ?
C16 Fe1 C11 139.74(19) . . ?
C12 Fe1 C8 135.43(19) . . ?
C7 Fe1 C8 41.73(18) . . ?
C16 Fe1 C8 108.9(2) . . ?
C11 Fe1 C8 69.8(2) . . ?
C12 Fe1 C13 41.98(17) . . ?
C7 Fe1 C13 136.17(18) . . ?
C16 Fe1 C13 69.67(19) . . ?
C11 Fe1 C13 109.7(2) . . ?
C8 Fe1 C13 177.26(18) . . ?
C12 Fe1 C9 175.97(19) . . ?
C7 Fe1 C9 69.06(18) . . ?
C16 Fe1 C9 137.7(2) . . ?
C11 Fe1 C9 68.3(2) . . ?
C8 Fe1 C9 40.9(2) . . ?
C13 Fe1 C9 141.6(2) . . ?
C12 Fe1 C10 140.3(2) . . ?
C7 Fe1 C10 69.21(19) . . ?
C16 Fe1 C10 177.5(2) . . ?
C11 Fe1 C10 40.7(2) . . ?
C8 Fe1 C10 68.8(2) . . ?
C13 Fe1 C10 112.7(2) . . ?
C9 Fe1 C10 39.9(2) . . ?
C12 Fe1 C14 69.29(17) . . ?
C7 Fe1 C14 176.17(17) . . ?
C16 Fe1 C14 68.4(2) . . ?
C11 Fe1 C14 137.9(2) . . ?
C8 Fe1 C14 141.7(2) . . ?
C13 Fe1 C14 40.30(19) . . ?
C9 Fe1 C14 114.66(19) . . ?
C10 Fe1 C14 112.9(2) . . ?
C12 Fe1 C15 69.39(18) . . ?
C7 Fe1 C15 140.1(2) . . ?
C16 Fe1 C15 40.47(18) . . ?
C11 Fe1 C15 178.0(2) . . ?
C8 Fe1 C15 112.2(2) . . ?
C13 Fe1 C15 68.3(2) . . ?
C9 Fe1 C15 112.9(2) . . ?
C10 Fe1 C15 139.2(2) . . ?
C14 Fe1 C15 40.2(2) . . ?
C7 P1 C1A 102.81(19) . . ?
C7 P1 C1B 108.2(2) . . ?
C1A P1 C1B 102.6(2) . . ?
C7 P1 Pt1 113.42(15) . . ?
C1A P1 Pt1 113.96(15) . . ?
C1B P1 Pt1 114.68(15) . . ?
C12 P2 C1C 103.1(2) . . ?
C12 P2 C1D 99.1(2) . . ?
C1C P2 C1D 107.30(19) . . ?
C12 P2 Pt1 124.43(13) . . ?
C1C P2 Pt1 111.43(14) . . ?
C1D P2 Pt1 109.82(14) . . ?
C6 O1 Pt1 114.8(3) . . ?
C1 N1 C5 117.8(4) . . ?
C1 N1 Pt1 131.4(3) . . ?
C5 N1 Pt1 110.5(3) . . ?
N1 C1 C2 122.9(4) . . ?
C1 C2 C3 119.4(4) . . ?
C4 C3 C2 118.6(5) . . ?
C3 C4 C5 119.0(5) . . ?
N1 C5 C4 122.2(4) . . ?
N1 C5 C6 116.0(4) . . ?
C4 C5 C6 121.7(4) . . ?
O2 C6 O1 124.2(4) . . ?
O2 C6 C5 120.0(4) . . ?
O1 C6 C5 115.8(4) . . ?
C11 C7 C8 108.0(4) . . ?
C11 C7 P1 124.1(4) . . ?
C8 C7 P1 127.8(4) . . ?
C11 C7 Fe1 70.3(2) . . ?
C8 C7 Fe1 70.3(2) . . ?
P1 C7 Fe1 124.1(2) . . ?
C9 C8 C7 106.6(5) . . ?
C9 C8 Fe1 70.2(3) . . ?
C7 C8 Fe1 68.0(2) . . ?
C10 C9 C8 109.4(5) . . ?
C10 C9 Fe1 70.3(3) . . ?
C8 C9 Fe1 68.9(3) . . ?
C9 C10 C11 108.3(5) . . ?
C9 C10 Fe1 69.7(3) . . ?
C11 C10 Fe1 68.6(2) . . ?
C10 C11 C7 107.6(5) . . ?
C10 C11 Fe1 70.6(3) . . ?
C7 C11 Fe1 68.1(3) . . ?
C16 C12 C13 106.9(4) . . ?
C16 C12 P2 129.4(3) . . ?
C13 C12 P2 123.7(4) . . ?
C16 C12 Fe1 69.9(2) . . ?
C13 C12 Fe1 70.6(2) . . ?
P2 C12 Fe1 124.6(2) . . ?
C14 C13 C12 107.7(4) . . ?
C14 C13 Fe1 70.8(3) . . ?
C12 C13 Fe1 67.4(2) . . ?
C13 C14 C15 108.9(4) . . ?
C13 C14 Fe1 68.9(2) . . ?
C15 C14 Fe1 69.9(3) . . ?
C16 C15 C14 108.2(4) . . ?
C16 C15 Fe1 68.0(3) . . ?
C14 C15 Fe1 69.9(3) . . ?
C15 C16 C12 108.3(4) . . ?
C15 C16 Fe1 71.5(3) . . ?
C12 C16 Fe1 68.1(2) . . ?
C2A C1A C6A 119.4(4) . . ?
C2A C1A P1 119.9(3) . . ?
C6A C1A P1 120.7(3) . . ?
C1A C2A C3A 119.9(4) . . ?
C4A C3A C2A 120.3(5) . . ?
C3A C4A C5A 119.8(4) . . ?
C4A C5A C6A 120.0(5) . . ?
C5A C6A C1A 120.5(4) . . ?
C2B C1B C6B 118.4(4) . . ?
C2B C1B P1 121.0(4) . . ?
C6B C1B P1 120.6(3) . . ?
C1B C2B C3B 119.9(5) . . ?
C4B C3B C2B 121.1(5) . . ?
C5B C4B C3B 118.9(5) . . ?
C4B C5B C6B 121.4(5) . . ?
C5B C6B C1B 120.2(5) . . ?
C2C C1C C6C 119.3(4) . . ?
C2C C1C P2 120.4(3) . . ?
C6C C1C P2 120.3(3) . . ?
C3C C2C C1C 120.1(4) . . ?
C2C C3C C4C 120.2(5) . . ?
C3C C4C C5C 120.1(4) . . ?
C6C C5C C4C 119.9(5) . . ?
C5C C6C C1C 120.3(5) . . ?
C2D C1D C6D 119.4(4) . . ?
C2D C1D P2 122.3(3) . . ?
C6D C1D P2 118.0(3) . . ?
C1D C2D C3D 119.7(5) . . ?
C4D C3D C2D 120.6(5) . . ?
C3D C4D C5D 120.3(5) . . ?
C4D C5D C6D 120.2(5) . . ?
C5D C6D C1D 119.7(4) . . ?
O3 S1 O4 112.2(3) . . ?
O3 S1 O5 109.7(3) . . ?
O4 S1 O5 110.3(4) . . ?
O3 S1 C17 110.1(4) . . ?
O4 S1 C17 109.4(4) . . ?
O5 S1 C17 104.9(4) . . ?
O3 S1 S1A 110.1(3) . . ?
O4 S1 S1A 109.4(3) . . ?
O5 S1 S1A 104.9(3) . . ?
C17 S1 S1A 0.0(4) . . ?
C17A O3 S1 0.36(10) . . ?
C17A O4 S1 0.47(9) . . ?
C17A O5 S1 0.46(9) . . ?
F2 C17 F1 108.9(6) . . ?
F2 C17 F3 104.3(8) . . ?
F1 C17 F3 105.1(7) . . ?
F2 C17 S1 116.7(7) . . ?
F1 C17 S1 112.4(7) . . ?
F3 C17 S1 108.5(4) . . ?
F2 C17 C17A 116.6(7) . . ?
F1 C17 C17A 112.5(7) . . ?
F3 C17 C17A 108.4(4) . . ?
S1 C17 C17A 0.15(8) . . ?
S1A F1 C17 0.0(4) . . ?
S1A F2 C17 0.0(4) . . ?
C17 F3 S1A 0.0(5) . . ?
F2 S1A F1 108.9(3) . . ?
F2 S1A F3 104.3(3) . . ?
F1 S1A F3 105.1(3) . . ?
F2 S1A S1 116.7(3) . . ?
F1 S1A S1 112.4(2) . . ?
F3 S1A S1 108.5(2) . . ?
F2 S1A C17A 116.6(3) . . ?
F1 S1A C17A 112.5(2) . . ?
F3 S1A C17A 108.4(2) . . ?
S1 S1A C17A 0.15(8) . . ?
O3 C17A O4 112.8(3) . . ?
O3 C17A O5 110.2(3) . . ?
O4 C17A O5 110.4(3) . . ?
O3 C17A C17 109.9(4) . . ?
O4 C17A C17 108.9(4) . . ?
O5 C17A C17 104.4(4) . . ?
O3 C17A S1A 109.9(3) . . ?
O4 C17A S1A 108.9(2) . . ?
O5 C17A S1A 104.4(2) . . ?
C17 C17A S1A 0.0(4) . . ?

loop_
_geom_bond_atom_site_label_1
_geom_bond_atom_site_label_2
_geom_bond_distance
_geom_bond_site_symmetry_2
_geom_bond_publ_flag
Pt1 O1 2.052(3) . ?
Pt1 N1 2.122(3) . ?
Pt1 P1 2.2666(12) . ?
Pt1 P2 2.2667(12) . ?
Fe1 C12 2.000(4) . ?
Fe1 C7 2.008(4) . ?
Fe1 C16 2.024(5) . ?
Fe1 C11 2.038(5) . ?
Fe1 C8 2.039(5) . ?
Fe1 C13 2.043(4) . ?
Fe1 C9 2.056(5) . ?
Fe1 C10 2.064(5) . ?
Fe1 C14 2.069(4) . ?
Fe1 C15 2.070(5) . ?
P1 C7 1.792(4) . ?
P1 C1A 1.821(4) . ?
P1 C1B 1.821(5) . ?
P2 C12 1.806(4) . ?
P2 C1C 1.820(4) . ?
P2 C1D 1.830(4) . ?
O1 C6 1.302(6) . ?
O2 C6 1.224(5) . ?
N1 C1 1.344(5) . ?
N1 C5 1.358(5) . ?
C1 C2 1.367(6) . ?
C2 C3 1.393(7) . ?
C3 C4 1.381(7) . ?
C4 C5 1.386(6) . ?
C5 C6 1.512(6) . ?
C7 C11 1.439(7) . ?
C7 C8 1.442(7) . ?
C8 C9 1.431(7) . ?
C9 C10 1.407(9) . ?
C10 C11 1.428(7) . ?
C12 C16 1.442(6) . ?
C12 C13 1.449(6) . ?
C13 C14 1.417(7) . ?
C14 C15 1.422(8) . ?
C15 C16 1.416(6) . ?
C1A C2A 1.382(6) . ?
C1A C6A 1.392(6) . ?
C2A C3A 1.399(6) . ?
C3A C4A 1.376(7) . ?
C4A C5A 1.385(7) . ?
C5A C6A 1.385(6) . ?
C1B C2B 1.396(6) . ?
C1B C6B 1.405(6) . ?
C2B C3B 1.396(7) . ?
C3B C4B 1.376(8) . ?
C4B C5B 1.376(8) . ?
C5B C6B 1.377(7) . ?
C1C C2C 1.393(6) . ?
C1C C6C 1.403(6) . ?
C2C C3C 1.384(6) . ?
C3C C4C 1.385(7) . ?
C4C C5C 1.391(7) . ?
C5C C6C 1.379(6) . ?
C1D C2D 1.394(6) . ?
C1D C6D 1.405(6) . ?
C2D C3D 1.400(7) . ?
C3D C4D 1.371(8) . ?
C4D C5D 1.381(8) . ?
C5D C6D 1.397(7) . ?
S1 O3 1.400(5) . ?
S1 O4 1.421(5) . ?
S1 O5 1.454(5) . ?
S1 C17 1.652(10) . ?
S1 S1A 1.652(2) . ?
O3 C17A 1.393(4) . ?
O4 C17A 1.420(4) . ?
O5 C17A 1.453(5) . ?
C17 F2 1.354(8) . ?
C17 F1 1.394(9) . ?
C17 F3 1.442(10) . ?
C17 C17A 1.663(10) . ?
F1 S1A 1.393(4) . ?
F2 S1A 1.354(4) . ?
F3 S1A 1.443(4) . ?
S1A C17A 1.6634(4) . ?
